data_1573223
loop_
_publ_author_name
'Morey, Merissa N.'
'Montone, Christine M.'
'Dworzak, Michael'
'Yap, Glenn P. A.'
'Bloch, Eric D.'

_publ_section_title
;
 Tunable Synthesis of Heteroleptic Zirconium-Based Porous Coordination
 Cages
;
_journal_name_full 'Chemical Science'
_journal_paper_doi 10.1039/D4SC06023G
_journal_year 2024
_chemical_formula_moiety 'C58 H64 N2 O22 Zr6, 2(Cl), 4[C3H7NO]'
_chemical_formula_sum 'C70 H92 Cl2 N6 O26 Zr6'
_chemical_formula_weight 2051.71
_space_group_crystal_system orthorhombic
_space_group_IT_number 62
_space_group_name_Hall '-P 2ac 2n'
_space_group_name_H-M_alt 'P n m a'
_atom_sites_solution_hydrogens geom
_atom_sites_solution_primary dual
_audit_creation_date 2022-01-18
_audit_creation_method
;
Olex2 1.3
(compiled 2020.12.01 svn.r5f60950 for OlexSys, GUI svn.r6408)
;
_audit_update_record
;
2023-12-22 deposited with the CCDC.	2024-11-18 downloaded from the CCDC.
;
_cell_angle_alpha 90
_cell_angle_beta 90
_cell_angle_gamma 90
_cell_formula_units_Z 4
_cell_length_a 14.0277(6)
_cell_length_b 31.9593(12)
_cell_length_c 20.8847(8)
_cell_measurement_reflns_used 9700
_cell_measurement_temperature 120.0
_cell_measurement_theta_max 56.91
_cell_measurement_theta_min 3.80
_cell_volume 9362.9(6)
_computing_cell_refinement 'SAINT V8.38A (Bruker, 2018)'
_computing_data_reduction 'SAINT V8.38A (Bruker, 2018)'
_computing_molecular_graphics 'Olex2 1.3 (Dolomanov et al., 2009)'
_computing_publication_material 'Olex2 1.3 (Dolomanov et al., 2009)'
_computing_structure_refinement 'SHELXL 2018/3 (Sheldrick, 2015)'
_computing_structure_solution 'SHELXT 2014/5 (Sheldrick, 2014)'
_diffrn_ambient_temperature 120.0
_diffrn_measured_fraction_theta_full 0.995
_diffrn_measured_fraction_theta_max 0.995
_diffrn_measurement_device_type 'Bruker APEX-II CCD'
_diffrn_measurement_method '\f and \w scans'
_diffrn_radiation_type CuK\a
_diffrn_radiation_wavelength 1.54178
_diffrn_reflns_av_R_equivalents 0.0490
_diffrn_reflns_av_unetI/netI 0.0294
_diffrn_reflns_Laue_measured_fraction_full 0.995
_diffrn_reflns_Laue_measured_fraction_max 0.995
_diffrn_reflns_limit_h_max 15
_diffrn_reflns_limit_h_min -15
_diffrn_reflns_limit_k_max 34
_diffrn_reflns_limit_k_min -30
_diffrn_reflns_limit_l_max 19
_diffrn_reflns_limit_l_min -22
_diffrn_reflns_number 43756
_diffrn_reflns_point_group_measured_fraction_full 0.995
_diffrn_reflns_point_group_measured_fraction_max 0.995
_diffrn_reflns_theta_full 56.960
_diffrn_reflns_theta_max 56.960
_diffrn_reflns_theta_min 2.527
_diffrn_source_current 1.2
_diffrn_source_power 0.06
_diffrn_source_voltage 50.0
_diffrn_standards_number 0
_exptl_absorpt_coefficient_mu 6.390
_exptl_absorpt_correction_T_max 0.7512
_exptl_absorpt_correction_T_min 0.5299
_exptl_absorpt_correction_type multi-scan
_exptl_absorpt_process_details
;
SADABS-2016/2 (Bruker,2016) was used for absorption correction.
wR2(int) was 0.0855 before and 0.0530 after correction.
The Ratio of minimum to maximum transmission is 0.7054.
The \l/2 correction factor is Not present.
;
_exptl_crystal_colour colourless
_exptl_crystal_colour_primary colourless
_exptl_crystal_density_diffrn 1.456
_exptl_crystal_description block
_exptl_crystal_F_000 4144
_exptl_crystal_size_max 0.204
_exptl_crystal_size_mid 0.123
_exptl_crystal_size_min 0.072
_refine_diff_density_max 1.183
_refine_diff_density_min -1.586
_refine_diff_density_rms 0.192
_refine_ls_extinction_method none
_refine_ls_goodness_of_fit_ref 1.170
_refine_ls_hydrogen_treatment constr
_refine_ls_matrix_type full
_refine_ls_number_parameters 473
_refine_ls_number_reflns 6412
_refine_ls_number_restraints 414
_refine_ls_restrained_S_all 1.143
_refine_ls_R_factor_all 0.1161
_refine_ls_R_factor_gt 0.1118
_refine_ls_shift/su_max 0.000
_refine_ls_shift/su_mean 0.000
_refine_ls_structure_factor_coef Fsqd
_refine_ls_weighting_details 'w=1/[\s^2^(Fo^2^)+323.8655P] where P=(Fo^2^+2Fc^2^)/3'
_refine_ls_weighting_scheme calc
_refine_ls_wR_factor_gt 0.2385
_refine_ls_wR_factor_ref 0.2408
_reflns_Friedel_coverage 0.000
_reflns_number_gt 6002
_reflns_number_total 6412
_reflns_threshold_expression 'I > 2\s(I)'
_cod_data_source_file d4sc06023g2.cif
_cod_data_source_block eric635
_cod_database_code 1573223
_shelx_shelxl_version_number 2018/3
_shelx_space_group_comment
;
The symmetry employed for this shelxl refinement is uniquely defined
by the following loop, which should always be used as a source of
symmetry information in preference to the above space-group names.
They are only intended as comments.
;
_shelx_estimated_absorpt_t_max 0.656
_shelx_estimated_absorpt_t_min 0.356
_olex2_refinement_description
;
1. Fixed Uiso
 At 1.2 times of:
  All C(H) groups, All N(H) groups, All O(H) groups
 At 1.5 times of:
  All C(H,H,H) groups
2. Restrained distances
 C26-C23 \\sim C25-C23 \\sim C24-C23 \\sim C34-C33 \\sim C35-C33 \\sim C33-C36
 with sigma of 0.02
 C26-C24 \\sim C24-C25 \\sim C25-C26 \\sim C34-C35 \\sim C35-C36 \\sim C36-C34
 with sigma of 0.02
3. Uiso/Uaniso restraints and constraints
All non-hydrogen atoms have similar U: within 2A with sigma of 0.004 and sigma
for terminal atoms of 0.008 within 2A
Uanis(C2) = Uanis(C2A)
Uanis(C3) = Uanis(C3A)
Uanis(C4) = Uanis(C4A)
Uanis(C5) = Uanis(C5A)
Uanis(C1) = Uanis(C1A)
4. Others
 Sof(C1A)=Sof(H1AA)=Sof(C2A)=Sof(H2AA)=Sof(C3A)=Sof(H3AA)=Sof(C4A)=Sof(H4A)=
 Sof(C5A)=Sof(H5A)=1-FVAR(1)
 Sof(C1)=Sof(H1B)=Sof(C2)=Sof(H2B)=Sof(C3)=Sof(H3A)=Sof(C4)=Sof(H4)=Sof(C5)=
 Sof(H5)=FVAR(1)
 Fixed Sof: O9(0.5) O12(0.5) N1(0.5) H1A(0.5) N2(0.5) H2A(0.5) C22(0.5)
 C23(0.5) C24(0.5) H24A(0.5) H24B(0.5) H24C(0.5) C25(0.5) H25A(0.5) H25B(0.5)
 H25C(0.5) C26(0.5) H26A(0.5) H26B(0.5) H26C(0.5) C32(0.5) C33(0.5) C34(0.5)
 H34A(0.5) H34B(0.5) H34C(0.5) C35(0.5) H35A(0.5) H35B(0.5) H35C(0.5) C36(0.5)
 H36A(0.5) H36B(0.5) H36C(0.5)
5.a Ternary CH refined with riding coordinates:
 C1(H1B), C2(H2B), C3(H3A), C4(H4), C5(H5), C1A(H1AA), C5A(H5A)
5.b Me refined with riding coordinates:
 C24(H24A,H24B,H24C), C25(H25A,H25B,H25C), C26(H26A,H26B,H26C), C34(H34A,H34B,
 H34C), C35(H35A,H35B,H35C), C36(H36A,H36B,H36C)
5.c Aromatic/amide H refined with riding coordinates:
 O1(H1), O2(H2), O3(H3), N1(H1A), N2(H2A), C2A(H2AA), C3A(H3AA), C4A(H4A),
 C6(H6), C7(H7), C8(H8), C9(H9), C10(H10), C11(H11), C12(H12), C13(H13),
 C14(H14), C15(H15), C16(H16), C18(H18), C20(H20), C28(H28), C30(H30)
5.d Fitted pentagon refined as free rotating group:
 C1(C2,C3,C4,C5), C1A(C2A,C3A,C4A,C5A)
;
_smtbx_masks_special_details
;
A solvent mask was calculated and 614 electrons were 
found in a volume of 3451\%A^3^ in 1 void per unit cell. 
This is consistent with the presence of 
4[C3H7NO] per Asymmetric Unit 
which account for 640 electrons 
per unit cell.
;
_smtbx_masks_void_probe_radius 1.2
_smtbx_masks_void_truncation_radius 1.2
_olex2_submission_special_instructions 'No special instructions were received'

loop_
_space_group_symop_operation_xyz
'x, y, z'
'-x+1/2, -y, z+1/2'
'-x, y+1/2, -z'
'x+1/2, -y+1/2, -z+1/2'
'-x, -y, -z'
'x-1/2, y, -z-1/2'
'x, -y-1/2, z'
'-x-1/2, y-1/2, z-1/2'

loop_
_atom_site_label
_atom_site_type_symbol
_atom_site_fract_x
_atom_site_fract_y
_atom_site_fract_z
_atom_site_U_iso_or_equiv
_atom_site_adp_type
_atom_site_occupancy
_atom_site_site_symmetry_order
_atom_site_calc_flag
_atom_site_refinement_flags_posn
_atom_site_refinement_flags_adp
_atom_site_refinement_flags_occupancy
_atom_site_disorder_assembly
_atom_site_disorder_group
Zr1 Zr 0.27240(10) 0.42257(4) 0.53692(10) 0.0673(6) Uani 1 1 d . . . . .
Zr2 Zr 0.09374(10) 0.42231(4) 0.43015(7) 0.0479(4) Uani 1 1 d . . . . .
Zr3 Zr 0.07113(8) 0.37112(4) 0.56888(6) 0.0342(3) Uani 1 1 d . . . . .
O1 O 0.1658(7) 0.4172(3) 0.6066(5) 0.056(3) Uani 1 1 d . . . . .
H1 H 0.160723 0.431934 0.645974 0.067 Uiso 1 1 calc R U . . .
O2 O 0.1875(7) 0.4634(3) 0.4808(5) 0.048(3) Uani 1 1 d . . . . .
H2 H 0.190360 0.493050 0.478735 0.057 Uiso 1 1 calc R U . . .
O3 O 0.0014(6) 0.4160(2) 0.5097(4) 0.032(2) Uani 1 1 d . . . . .
H3 H -0.057298 0.429977 0.517254 0.039 Uiso 1 1 calc R U . . .
O4 O 0.1661(7) 0.3860(3) 0.4969(5) 0.048(3) Uani 1 1 d . . . . .
O5 O 0.3408(10) 0.4048(3) 0.4448(8) 0.090(4) Uani 1 1 d . U . . .
O6 O 0.2200(10) 0.4040(3) 0.3736(8) 0.088(4) Uani 1 1 d . U . . .
O7 O 0.1835(6) 0.3261(3) 0.5879(5) 0.0428(19) Uani 1 1 d . U . . .
O8 O 0.3207(7) 0.3605(3) 0.5628(5) 0.050(2) Uani 1 1 d . U . . .
O9 O 0.5893(15) 0.3118(7) 0.4958(11) 0.062(4) Uani 0.5 1 d . U P A -1
O10 O 0.0270(6) 0.3255(3) 0.4958(4) 0.0330(17) Uani 1 1 d . U . . .
O11 O 0.0396(7) 0.3600(3) 0.4021(4) 0.0367(18) Uani 1 1 d . U . . .
O12 O -0.1365(15) 0.3054(6) 0.2285(8) 0.050(4) Uani 0.5 1 d . U P B -1
N1 N 0.5655(12) 0.2458(13) 0.5271(9) 0.048(3) Uani 0.5 1 d . U P A -1
H1A H 0.592359 0.221194 0.533202 0.058 Uiso 0.5 1 calc R U P A -1
N2 N -0.0696(13) 0.2433(8) 0.2458(8) 0.038(2) Uani 0.5 1 d . U P B -1
H2A H -0.052208 0.219874 0.226894 0.046 Uiso 0.5 1 calc R U P B -1
C1 C 0.436(2) 0.4547(11) 0.514(2) 0.0640(12) Uani 0.35(2) 1 d G U P C -2
H1B H 0.473966 0.450900 0.473451 0.077 Uiso 0.35(2) 1 calc R U P C -2
C2 C 0.367(3) 0.4864(9) 0.5246(19) 0.0642(12) Uani 0.35(2) 1 d G U P C -2
H2B H 0.351788 0.510141 0.495134 0.077 Uiso 0.35(2) 1 calc R U P C -2
C3 C 0.332(2) 0.4813(11) 0.588(2) 0.0642(12) Uani 0.35(2) 1 d G U P C -2
H3A H 0.292353 0.502381 0.611619 0.077 Uiso 0.35(2) 1 calc R U P C -2
C4 C 0.379(3) 0.4466(11) 0.6159(17) 0.0641(12) Uani 0.35(2) 1 d G U P C -2
H4 H 0.376929 0.438885 0.662278 0.077 Uiso 0.35(2) 1 calc R U P C -2
C5 C 0.443(2) 0.4302(9) 0.570(2) 0.0642(12) Uani 0.35(2) 1 d G U P C -2
H5 H 0.489509 0.406775 0.577217 0.077 Uiso 0.35(2) 1 calc R U P C -2
C1A C 0.3764(14) 0.4878(5) 0.5475(10) 0.0640(12) Uani 0.65(2) 1 d G U P C -1
H1AA H 0.382484 0.510336 0.514568 0.077 Uiso 0.65(2) 1 calc R U P C -1
C2A C 0.3167(12) 0.4894(5) 0.6023(11) 0.0642(12) Uani 0.65(2) 1 d G U P C -1
H2AA H 0.267505 0.509239 0.609932 0.077 Uiso 0.65(2) 1 calc R U P C -1
C3A C 0.3434(14) 0.4562(6) 0.6438(9) 0.0642(12) Uani 0.65(2) 1 d G U P C -1
H3AA H 0.315269 0.449968 0.684081 0.077 Uiso 0.65(2) 1 calc R U P C -1
C4A C 0.4196(13) 0.4341(5) 0.6146(12) 0.0641(12) Uani 0.65(2) 1 d G U P C -1
H4A H 0.451426 0.410387 0.631910 0.077 Uiso 0.65(2) 1 calc R U P C -1
C5A C 0.4400(12) 0.4536(5) 0.5551(11) 0.0642(12) Uani 0.65(2) 1 d G U P C -1
H5A H 0.497292 0.447947 0.527910 0.077 Uiso 0.65(2) 1 calc R U P C -1
C6 C 0.0692(16) 0.4900(6) 0.3675(8) 0.075(3) Uani 1 1 d . U . . .
H6 H 0.113028 0.512462 0.372220 0.090 Uiso 1 1 calc R U . . .
C7 C 0.0786(17) 0.4571(6) 0.3231(8) 0.075(3) Uani 1 1 d . U . . .
H7 H 0.131894 0.451792 0.296250 0.091 Uiso 1 1 calc R U . . .
C8 C -0.0049(16) 0.4339(6) 0.3260(8) 0.074(3) Uani 1 1 d . U . . .
H8 H -0.022163 0.411718 0.298029 0.088 Uiso 1 1 calc R U . . .
C9 C -0.0584(16) 0.4485(5) 0.3764(8) 0.072(3) Uani 1 1 d . U . . .
H9 H -0.116196 0.436391 0.391118 0.087 Uiso 1 1 calc R U . . .
C10 C -0.0138(16) 0.4849(5) 0.4035(8) 0.073(3) Uani 1 1 d . U . . .
H10 H -0.035746 0.501595 0.438066 0.087 Uiso 1 1 calc R U . . .
C11 C -0.0632(13) 0.3888(6) 0.6450(7) 0.060(3) Uani 1 1 d . U . . .
H11 H -0.084863 0.416989 0.644636 0.072 Uiso 1 1 calc R U . . .
C12 C -0.0976(14) 0.3570(5) 0.6091(7) 0.060(3) Uani 1 1 d . U . . .
H12 H -0.148483 0.358854 0.579237 0.072 Uiso 1 1 calc R U . . .
C13 C -0.0485(13) 0.3229(6) 0.6225(7) 0.060(3) Uani 1 1 d . U . . .
H13 H -0.059996 0.296668 0.602583 0.072 Uiso 1 1 calc R U . . .
C14 C 0.0191(14) 0.3289(5) 0.6668(7) 0.060(3) Uani 1 1 d . U . . .
H14 H 0.061871 0.308329 0.682771 0.072 Uiso 1 1 calc R U . . .
C15 C 0.0151(14) 0.3714(5) 0.6855(7) 0.061(3) Uani 1 1 d . U . . .
H15 H 0.053191 0.385473 0.716332 0.073 Uiso 1 1 calc R U . . .
C16 C 0.3024(16) 0.3964(6) 0.3876(13) 0.089(4) Uani 1 1 d . U . . .
H16 H 0.341787 0.383694 0.356091 0.107 Uiso 1 1 calc R U . . .
C17 C 0.2721(10) 0.3270(4) 0.5745(8) 0.0455(17) Uani 1 1 d . U . . .
C18 C 0.2765(14) 0.250000 0.5771(10) 0.039(3) Uani 1 2 d S TU P . .
H18 H 0.209860 0.250000 0.585198 0.047 Uiso 1 2 calc R U P . .
C19 C 0.3251(10) 0.2866(4) 0.5711(7) 0.0413(18) Uani 1 1 d . U . . .
C20 C 0.4229(10) 0.2875(4) 0.5542(7) 0.042(2) Uani 1 1 d . U . . .
H20 H 0.454574 0.313481 0.547973 0.050 Uiso 1 1 calc R U . . .
C21 C 0.4721(14) 0.250000 0.5466(11) 0.044(2) Uani 1 2 d S TU P . .
C22 C 0.621(2) 0.2763(10) 0.4987(16) 0.054(3) Uani 0.5 1 d . U P A -1
C23 C 0.7171(17) 0.2634(6) 0.4758(11) 0.057(3) Uani 0.5 1 d D U P A -1
C24 C 0.7777(18) 0.2427(9) 0.5264(11) 0.062(5) Uani 0.5 1 d D U P A -1
H24A H 0.839527 0.235091 0.507943 0.093 Uiso 0.5 1 calc R U P A -1
H24B H 0.787385 0.262162 0.562063 0.093 Uiso 0.5 1 calc R U P A -1
H24C H 0.745472 0.217487 0.541929 0.093 Uiso 0.5 1 calc R U P A -1
C25 C 0.709(2) 0.2340(7) 0.4188(12) 0.060(5) Uani 0.5 1 d D U P A -1
H25A H 0.772569 0.225868 0.404426 0.090 Uiso 0.5 1 calc R U P A -1
H25B H 0.672923 0.209008 0.431378 0.090 Uiso 0.5 1 calc R U P A -1
H25C H 0.675248 0.248267 0.383838 0.090 Uiso 0.5 1 calc R U P A -1
C26 C 0.763(2) 0.3035(7) 0.4537(13) 0.060(5) Uani 0.5 1 d D U P A -1
H26A H 0.827740 0.297490 0.437765 0.090 Uiso 0.5 1 calc R U P A -1
H26B H 0.725332 0.315991 0.419358 0.090 Uiso 0.5 1 calc R U P A -1
H26C H 0.767533 0.323119 0.489709 0.090 Uiso 0.5 1 calc R U P A -1
C27 C 0.0286(10) 0.3282(4) 0.4360(6) 0.0329(16) Uani 1 1 d . U . . .
C28 C 0.0246(13) 0.250000 0.4342(8) 0.030(2) Uani 1 2 d S TU P . .
H28 H 0.046462 0.250000 0.477206 0.036 Uiso 1 2 calc R U P . .
C29 C 0.0086(9) 0.2881(4) 0.4029(6) 0.0307(17) Uani 1 1 d . U . . .
C30 C -0.0198(9) 0.2875(4) 0.3401(6) 0.0312(19) Uani 1 1 d . U . . .
H30 H -0.028466 0.313237 0.318090 0.037 Uiso 1 1 calc R U . . .
C31 C -0.0363(14) 0.250000 0.3075(8) 0.034(2) Uani 1 2 d S TU P . .
C32 C -0.124(2) 0.2683(9) 0.2134(12) 0.043(3) Uani 0.5 1 d . U P B -1
C33 C -0.1712(13) 0.2525(8) 0.1477(9) 0.047(3) Uani 0.5 1 d D U P B -1
C34 C -0.0990(18) 0.2300(8) 0.1084(12) 0.052(5) Uani 0.5 1 d D U P B -1
H34A H -0.071912 0.206910 0.133442 0.077 Uiso 0.5 1 calc R U P B -1
H34B H -0.129531 0.218751 0.069837 0.077 Uiso 0.5 1 calc R U P B -1
H34C H -0.048156 0.249369 0.096087 0.077 Uiso 0.5 1 calc R U P B -1
C35 C -0.2151(19) 0.2882(7) 0.1118(12) 0.047(4) Uani 0.5 1 d D U P B -1
H35A H -0.262050 0.302207 0.139066 0.071 Uiso 0.5 1 calc R U P B -1
H35B H -0.165297 0.308106 0.099481 0.071 Uiso 0.5 1 calc R U P B -1
H35C H -0.246672 0.277488 0.073231 0.071 Uiso 0.5 1 calc R U P B -1
C36 C -0.2484(18) 0.2230(8) 0.1703(13) 0.054(5) Uani 0.5 1 d D U P B -1
H36A H -0.294951 0.238459 0.196049 0.082 Uiso 0.5 1 calc R U P B -1
H36B H -0.280325 0.210562 0.133178 0.082 Uiso 0.5 1 calc R U P B -1
H36C H -0.219849 0.200767 0.196400 0.082 Uiso 0.5 1 calc R U P B -1
Cl1 Cl 0.2057(3) 0.55926(13) 0.4830(2) 0.0670(13) Uani 1 1 d . . . . .

loop_
_atom_site_aniso_label
_atom_site_aniso_U_11
_atom_site_aniso_U_22
_atom_site_aniso_U_33
_atom_site_aniso_U_23
_atom_site_aniso_U_13
_atom_site_aniso_U_12
Zr1 0.0389(8) 0.0234(7) 0.1394(16) 0.0045(8) -0.0058(9) -0.0038(6)
Zr2 0.0605(9) 0.0288(7) 0.0545(8) 0.0001(6) 0.0189(7) 0.0016(6)
Zr3 0.0336(6) 0.0310(6) 0.0380(7) -0.0066(5) -0.0035(5) 0.0034(5)
O1 0.061(7) 0.027(5) 0.079(8) -0.027(5) -0.034(6) 0.011(5)
O2 0.054(6) 0.021(5) 0.068(7) 0.009(5) 0.017(5) -0.008(4)
O3 0.042(5) 0.023(4) 0.032(5) 0.002(4) 0.006(4) 0.011(4)
O4 0.042(6) 0.033(5) 0.068(7) -0.011(5) 0.019(5) -0.002(4)
O5 0.077(7) 0.033(5) 0.158(10) 0.024(6) 0.061(8) 0.008(5)
O6 0.082(7) 0.033(5) 0.151(9) 0.018(6) 0.067(8) 0.008(5)
O7 0.034(4) 0.029(4) 0.065(5) -0.002(4) -0.006(4) 0.001(3)
O8 0.038(4) 0.034(4) 0.079(5) -0.004(4) -0.004(4) 0.002(3)
O9 0.045(8) 0.067(8) 0.075(8) 0.007(8) 0.023(7) 0.003(7)
O10 0.045(4) 0.030(3) 0.024(3) -0.006(3) 0.006(3) 0.001(3)
O11 0.054(4) 0.032(4) 0.024(3) 0.000(3) 0.000(3) -0.003(3)
O12 0.068(8) 0.055(8) 0.028(7) -0.016(7) -0.023(7) 0.009(7)
N1 0.035(5) 0.049(6) 0.060(5) 0.002(4) 0.008(4) 0.000(4)
N2 0.052(5) 0.043(5) 0.018(4) -0.004(3) -0.004(4) 0.001(4)
C1 0.052(2) 0.040(2) 0.100(2) -0.001(2) -0.033(2) -0.024(2)
C2 0.052(2) 0.040(2) 0.100(2) -0.001(2) -0.033(2) -0.023(2)
C3 0.052(2) 0.040(2) 0.100(2) 0.000(2) -0.033(2) -0.023(2)
C4 0.052(2) 0.040(2) 0.100(2) -0.001(2) -0.033(2) -0.023(2)
C5 0.052(2) 0.040(2) 0.100(2) -0.001(2) -0.033(2) -0.023(2)
C1A 0.052(2) 0.040(2) 0.100(2) -0.001(2) -0.033(2) -0.024(2)
C2A 0.052(2) 0.040(2) 0.100(2) -0.001(2) -0.033(2) -0.023(2)
C3A 0.052(2) 0.040(2) 0.100(2) 0.000(2) -0.033(2) -0.023(2)
C4A 0.052(2) 0.040(2) 0.100(2) -0.001(2) -0.033(2) -0.023(2)
C5A 0.052(2) 0.040(2) 0.100(2) -0.001(2) -0.033(2) -0.023(2)
C6 0.127(9) 0.055(5) 0.041(5) 0.015(4) 0.000(5) 0.007(6)
C7 0.129(9) 0.057(6) 0.040(5) 0.014(4) 0.000(5) 0.008(6)
C8 0.128(9) 0.055(6) 0.037(5) 0.013(5) -0.003(5) 0.007(6)
C9 0.126(9) 0.054(5) 0.038(5) 0.013(4) -0.004(5) 0.009(6)
C10 0.125(9) 0.053(5) 0.039(5) 0.013(4) -0.001(5) 0.010(6)
C11 0.092(7) 0.064(5) 0.025(4) 0.003(4) 0.029(4) -0.007(5)
C12 0.091(7) 0.068(5) 0.022(4) 0.003(4) 0.026(4) -0.009(5)
C13 0.091(7) 0.065(5) 0.023(4) 0.001(4) 0.026(4) -0.009(5)
C14 0.091(7) 0.065(5) 0.023(4) 0.003(4) 0.023(4) -0.007(5)
C15 0.092(7) 0.066(5) 0.023(4) 0.001(4) 0.024(4) -0.010(5)
C16 0.080(7) 0.034(5) 0.153(10) 0.022(6) 0.066(8) 0.008(5)
C17 0.036(3) 0.032(3) 0.069(4) -0.003(3) -0.004(3) 0.001(3)
C18 0.030(5) 0.030(5) 0.058(5) 0.000 -0.002(5) 0.000
C19 0.032(3) 0.031(3) 0.060(4) -0.002(3) -0.003(3) 0.000(3)
C20 0.032(4) 0.035(4) 0.058(4) 0.000(3) -0.002(4) 0.001(3)
C21 0.032(4) 0.041(5) 0.058(5) 0.000 0.003(4) 0.000
C22 0.040(5) 0.057(6) 0.064(6) 0.005(5) 0.011(5) -0.001(4)
C23 0.043(6) 0.063(7) 0.066(6) 0.005(5) 0.013(5) -0.001(5)
C24 0.047(8) 0.066(10) 0.074(9) 0.007(9) 0.018(8) 0.000(9)
C25 0.043(9) 0.069(10) 0.068(9) 0.004(8) 0.010(9) -0.002(8)
C26 0.046(9) 0.070(10) 0.064(10) 0.006(9) 0.011(9) 0.003(9)
C27 0.046(3) 0.031(3) 0.022(3) -0.002(3) 0.003(3) 0.000(3)
C28 0.038(5) 0.030(5) 0.021(5) 0.000 0.003(4) 0.000
C29 0.041(4) 0.031(3) 0.020(3) -0.001(2) 0.003(3) 0.002(3)
C30 0.043(4) 0.035(4) 0.016(3) 0.001(3) 0.002(3) 0.002(3)
C31 0.047(5) 0.039(4) 0.016(4) 0.000 0.000(4) 0.000
C32 0.058(5) 0.047(5) 0.024(5) -0.007(4) -0.008(4) 0.002(5)
C33 0.062(6) 0.051(6) 0.027(5) -0.008(5) -0.010(5) 0.000(5)
C34 0.069(9) 0.058(9) 0.028(8) -0.006(8) -0.008(8) 0.001(9)
C35 0.065(9) 0.048(9) 0.029(8) -0.010(8) -0.009(8) -0.001(9)
C36 0.066(9) 0.058(9) 0.039(8) -0.007(8) -0.019(8) -0.004(9)
Cl1 0.058(3) 0.043(2) 0.100(3) 0.014(2) 0.010(2) 0.0155(19)

loop_
_atom_type_symbol
_atom_type_description
_atom_type_scat_dispersion_real
_atom_type_scat_dispersion_imag
_atom_type_scat_source
C C 0.0181 0.0091 'International Tables Vol C Tables 4.2.6.8 and 6.1.1.4'
Cl Cl 0.3639 0.7018 'International Tables Vol C Tables 4.2.6.8 and 6.1.1.4'
H H 0.0000 0.0000 'International Tables Vol C Tables 4.2.6.8 and 6.1.1.4'
N N 0.0311 0.0180 'International Tables Vol C Tables 4.2.6.8 and 6.1.1.4'
O O 0.0492 0.0322 'International Tables Vol C Tables 4.2.6.8 and 6.1.1.4'
Zr Zr -0.1862 2.2449 'International Tables Vol C Tables 4.2.6.8 and 6.1.1.4'

loop_
_exptl_crystal_face_index_h
_exptl_crystal_face_index_k
_exptl_crystal_face_index_l
_exptl_crystal_face_perp_dist
0.00 0.00 -1.00 0.0560
0.00 0.00 1.00 0.0100
-2.00 4.00 -3.00 0.0730
-1.00 2.00 4.00 0.0440
1.00 -2.00 3.00 0.0580
-4.00 1.00 -1.00 0.0790
-2.00 0.00 -1.00 0.0810
-1.00 -4.00 2.00 0.0560
0.00 -1.00 -1.00 0.0580
0.00 -4.00 1.00 0.0360
0.00 4.00 -1.00 0.0330
1.00 -4.00 -2.00 0.0670
-1.00 4.00 2.00 0.0410
4.00 -4.00 1.00 0.0820
4.00 -1.00 3.00 0.0910
3.00 -1.00 -2.00 0.0970
3.00 4.00 4.00 0.0700
1.00 2.00 -2.00 0.0710
1.00 4.00 -1.00 0.0480
0.00 1.00 1.00 0.0270

loop_
_geom_angle_atom_site_label_1
_geom_angle_atom_site_label_2
_geom_angle_atom_site_label_3
_geom_angle
_geom_angle_site_symmetry_1
_geom_angle_site_symmetry_3
_geom_angle_publ_flag
O1 Zr1 O2 91.9(4) . . ?
O1 Zr1 O5 152.7(4) . . ?
O1 Zr1 O8 88.6(4) . . ?
O1 Zr1 C1 143.6(9) . . ?
O1 Zr1 C2 121.9(10) . . ?
O1 Zr1 C3 90.2(10) . . ?
O1 Zr1 C4 89.6(11) . . ?
O1 Zr1 C5 120.0(12) . . ?
O1 Zr1 C1A 114.5(6) . . ?
O1 Zr1 C5A 125.5(6) . . ?
O2 Zr1 O5 85.5(5) . . ?
O2 Zr1 O8 151.4(4) . . ?
O2 Zr1 C1 98.7(9) . . ?
O2 Zr1 C2 74.5(7) . . ?
O2 Zr1 C3 87.5(9) . . ?
O2 Zr1 C4 122.9(9) . . ?
O2 Zr1 C5 129.0(8) . . ?
O2 Zr1 C1A 82.3(4) . . ?
O2 Zr1 C5A 110.9(5) . . ?
O4 Zr1 O1 73.7(4) . . ?
O4 Zr1 O2 73.7(4) . . ?
O4 Zr1 O5 79.5(5) . . ?
O4 Zr1 O8 79.0(4) . . ?
O4 Zr1 C1 142.6(9) . . ?
O4 Zr1 C2 144.9(8) . . ?
O4 Zr1 C3 154.5(8) . . ?
O4 Zr1 C4 157.5(9) . . ?
O4 Zr1 C5 148.7(8) . . ?
O4 Zr1 C1A 155.1(5) . . ?
O4 Zr1 C5A 158.8(5) . . ?
O5 Zr1 C1 63.3(9) . . ?
O5 Zr1 C2 83.6(11) . . ?
O5 Zr1 C3 116.8(10) . . ?
O5 Zr1 C4 114.5(12) . . ?
O5 Zr1 C5 81.4(12) . . ?
O5 Zr1 C1A 92.1(6) . . ?
O5 Zr1 C5A 80.3(6) . . ?
O8 Zr1 O5 81.2(4) . . ?
O8 Zr1 C1 97.8(9) . . ?
O8 Zr1 C2 128.4(8) . . ?
O8 Zr1 C3 121.2(9) . . ?
O8 Zr1 C4 85.7(9) . . ?
O8 Zr1 C5 73.8(7) . . ?
O8 Zr1 C1A 123.2(5) . . ?
O8 Zr1 C5A 91.7(5) . . ?
C2 Zr1 C1 32.9(4) . . ?
C2 Zr1 C5 55.3(5) . . ?
C3 Zr1 C1 56.0(5) . . ?
C3 Zr1 C2 34.6(5) . . ?
C3 Zr1 C4 35.4(5) . . ?
C3 Zr1 C5 56.7(5) . . ?
C4 Zr1 C1 55.5(5) . . ?
C4 Zr1 C2 57.2(6) . . ?
C4 Zr1 C5 33.8(4) . . ?
C5 Zr1 C1 32.5(4) . . ?
C1A Zr1 C5A 32.12(19) . . ?
Zr3 Zr2 Zr1 59.73(4) . . ?
O2 Zr2 Zr1 37.8(3) . . ?
O2 Zr2 Zr3 86.0(3) . . ?
O2 Zr2 O6 86.2(5) . . ?
O2 Zr2 O11 153.6(3) . . ?
O2 Zr2 C6 79.4(5) . . ?
O2 Zr2 C7 102.8(5) . . ?
O2 Zr2 C8 130.8(5) . . ?
O2 Zr2 C9 122.0(5) . . ?
O2 Zr2 C10 89.5(5) . . ?
O3 Zr2 Zr1 86.3(2) . . ?
O3 Zr2 Zr3 38.3(2) . . ?
O3 Zr2 O2 92.6(4) . . ?
O3 Zr2 O6 152.4(4) . . ?
O3 Zr2 O11 85.0(3) . . ?
O3 Zr2 C6 113.6(5) . . ?
O3 Zr2 C7 133.7(6) . . ?
O3 Zr2 C8 110.1(5) . . ?
O3 Zr2 C9 82.2(5) . . ?
O3 Zr2 C10 83.4(5) . . ?
O4 Zr2 Zr1 36.0(3) . . ?
O4 Zr2 Zr3 36.1(3) . . ?
O4 Zr2 O2 73.2(4) . . ?
O4 Zr2 O3 73.7(3) . . ?
O4 Zr2 O6 79.6(5) . . ?
O4 Zr2 O11 80.9(3) . . ?
O4 Zr2 C6 152.1(6) . . ?
O4 Zr2 C7 152.6(6) . . ?
O4 Zr2 C8 154.0(5) . . ?
O4 Zr2 C9 152.4(5) . . ?
O4 Zr2 C10 150.2(5) . . ?
O6 Zr2 Zr1 75.9(5) . . ?
O6 Zr2 Zr3 114.2(4) . . ?
O6 Zr2 O11 84.0(4) . . ?
O6 Zr2 C6 93.3(6) . . ?
O6 Zr2 C7 73.0(7) . . ?
O6 Zr2 C8 91.0(6) . . ?
O6 Zr2 C9 121.5(6) . . ?
O6 Zr2 C10 124.2(5) . . ?
O11 Zr2 Zr1 115.8(2) . . ?
O11 Zr2 Zr3 75.9(2) . . ?
O11 Zr2 C6 125.6(5) . . ?
O11 Zr2 C7 97.7(5) . . ?
O11 Zr2 C8 74.0(5) . . ?
O11 Zr2 C9 83.8(5) . . ?
O11 Zr2 C10 116.3(5) . . ?
C6 Zr2 Zr1 116.1(5) . . ?
C6 Zr2 Zr3 147.9(4) . . ?
C6 Zr2 C8 51.7(6) . . ?
C6 Zr2 C9 51.9(7) . . ?
C6 Zr2 C10 31.7(6) . . ?
C7 Zr2 Zr1 130.9(5) . . ?
C7 Zr2 Zr3 169.3(5) . . ?
C7 Zr2 C6 32.3(5) . . ?
C7 Zr2 C8 31.4(6) . . ?
C7 Zr2 C9 52.5(7) . . ?
C7 Zr2 C10 53.9(6) . . ?
C8 Zr2 Zr1 162.1(5) . . ?
C8 Zr2 Zr3 138.0(5) . . ?
C9 Zr2 Zr1 156.4(4) . . ?
C9 Zr2 Zr3 117.5(4) . . ?
C9 Zr2 C8 30.9(6) . . ?
C9 Zr2 C10 32.6(6) . . ?
C10 Zr2 Zr1 125.6(4) . . ?
C10 Zr2 Zr3 120.9(4) . . ?
C10 Zr2 C8 52.8(6) . . ?
Zr1 Zr3 Zr2 60.32(5) . . ?
O1 Zr3 Zr1 37.5(3) . . ?
O1 Zr3 Zr2 85.6(3) . . ?
O1 Zr3 O7 86.5(3) . . ?
O1 Zr3 O10 152.7(4) . . ?
O1 Zr3 C11 94.4(5) . . ?
O1 Zr3 C12 125.3(5) . . ?
O1 Zr3 C13 131.9(5) . . ?
O1 Zr3 C14 104.3(5) . . ?
O1 Zr3 C15 80.6(5) . . ?
O3 Zr3 Zr1 86.6(2) . . ?
O3 Zr3 Zr2 37.9(2) . . ?
O3 Zr3 O1 92.0(4) . . ?
O3 Zr3 O7 152.3(4) . . ?
O3 Zr3 O10 85.1(3) . . ?
O3 Zr3 C11 82.7(5) . . ?
O3 Zr3 C12 83.4(5) . . ?
O3 Zr3 C13 111.2(5) . . ?
O3 Zr3 C14 133.5(5) . . ?
O3 Zr3 C15 114.1(5) . . ?
O4 Zr3 Zr1 36.3(3) . . ?
O4 Zr3 Zr2 36.4(3) . . ?
O4 Zr3 O1 73.1(4) . . ?
O4 Zr3 O3 73.7(4) . . ?
O4 Zr3 O7 79.5(4) . . ?
O4 Zr3 O10 80.1(3) . . ?
O4 Zr3 C11 152.5(5) . . ?
O4 Zr3 C12 151.5(5) . . ?
O4 Zr3 C13 152.6(5) . . ?
O4 Zr3 C14 152.6(5) . . ?
O4 Zr3 C15 152.9(5) . . ?
O7 Zr3 Zr1 75.5(2) . . ?
O7 Zr3 Zr2 114.5(3) . . ?
O7 Zr3 O10 83.8(3) . . ?
O7 Zr3 C11 125.0(5) . . ?
O7 Zr3 C12 119.7(5) . . ?
O7 Zr3 C13 89.8(5) . . ?
O7 Zr3 C14 73.2(5) . . ?
O7 Zr3 C15 92.9(5) . . ?
O10 Zr3 Zr1 115.2(2) . . ?
O10 Zr3 Zr2 75.5(2) . . ?
O10 Zr3 C11 112.0(5) . . ?
O10 Zr3 C12 81.4(4) . . ?
O10 Zr3 C13 73.6(4) . . ?
O10 Zr3 C14 97.2(4) . . ?
O10 Zr3 C15 125.2(5) . . ?
C11 Zr3 Zr1 130.3(4) . . ?
C11 Zr3 Zr2 120.4(4) . . ?
C11 Zr3 C12 30.9(5) . . ?
C11 Zr3 C13 50.7(6) . . ?
C11 Zr3 C14 53.3(6) . . ?
C11 Zr3 C15 34.1(5) . . ?
C12 Zr3 Zr1 159.8(4) . . ?
C12 Zr3 Zr2 117.4(4) . . ?
C12 Zr3 C14 51.6(6) . . ?
C12 Zr3 C15 53.3(6) . . ?
C13 Zr3 Zr1 161.3(4) . . ?
C13 Zr3 Zr2 137.9(4) . . ?
C13 Zr3 C12 30.0(5) . . ?
C13 Zr3 C14 30.5(5) . . ?
C13 Zr3 C15 51.6(5) . . ?
C14 Zr3 Zr1 131.5(4) . . ?
C14 Zr3 Zr2 168.2(4) . . ?
C14 Zr3 C15 32.1(5) . . ?
C15 Zr3 Zr1 116.7(4) . . ?
C15 Zr3 Zr2 148.5(4) . . ?
Zr1 O1 Zr3 104.1(4) . . ?
Zr1 O1 H1 127.9 . . ?
Zr3 O1 H1 127.9 . . ?
Zr1 O2 Zr2 104.0(4) . . ?
Zr1 O2 H2 128.0 . . ?
Zr2 O2 H2 128.0 . . ?
Zr2 O3 Zr3 103.8(4) . . ?
Zr2 O3 H3 128.1 . . ?
Zr3 O3 H3 128.1 . . ?
Zr1 O4 Zr2 107.8(4) . . ?
Zr3 O4 Zr1 107.5(5) . . ?
Zr3 O4 Zr2 107.6(4) . . ?
C16 O5 Zr1 130.6(13) . . ?
C16 O6 Zr2 133.4(18) . . ?
C17 O7 Zr3 130.7(9) . . ?
C17 O8 Zr1 129.9(9) . . ?
C27 O10 Zr3 129.9(8) . . ?
C27 O11 Zr2 128.7(8) . . ?
C21 N1 H1A 116.8 . . ?
C21 N1 C22 126(3) . . ?
C22 N1 H1A 116.8 . . ?
C31 N2 H2A 117.0 . . ?
C32 N2 H2A 117.0 . . ?
C32 N2 C31 126(2) . . ?
Zr1 C1 H1B 126.0 . . ?
C2 C1 Zr1 69.1(12) . . ?
C2 C1 H1B 126.0 . . ?
C5 C1 Zr1 71.7(12) . . ?
C5 C1 H1B 126.0 . . ?
C5 C1 C2 108.0 . . ?
Zr1 C2 H2B 125.8 . . ?
C1 C2 Zr1 78.1(13) . . ?
C1 C2 H2B 125.8 . . ?
C1 C2 C3 108.0 . . ?
C3 C2 Zr1 67.6(14) . . ?
C3 C2 H2B 125.8 . . ?
Zr1 C3 H3A 125.3 . . ?
C2 C3 Zr1 77.8(14) . . ?
C2 C3 H3A 125.3 . . ?
C4 C3 Zr1 73.9(13) . . ?
C4 C3 C2 108.0 . . ?
C4 C3 H3A 125.3 . . ?
Zr1 C4 H4 125.5 . . ?
C3 C4 Zr1 70.7(13) . . ?
C3 C4 H4 125.5 . . ?
C3 C4 C5 108.0 . . ?
C5 C4 Zr1 79.1(14) . . ?
C5 C4 H4 125.5 . . ?
Zr1 C5 H5 125.9 . . ?
C1 C5 Zr1 75.8(12) . . ?
C1 C5 C4 108.0 . . ?
C1 C5 H5 125.9 . . ?
C4 C5 Zr1 67.2(13) . . ?
C4 C5 H5 125.9 . . ?
Zr1 C1A H1AA 125.3 . . ?
C2A C1A Zr1 76.3(7) . . ?
C2A C1A H1AA 125.3 . . ?
C2A C1A C5A 108.0 . . ?
C5A C1A Zr1 75.0(7) . . ?
C5A C1A H1AA 125.3 . . ?
Zr1 C2A H2AA 117.4 . . ?
C1A C2A Zr1 71.8(7) . . ?
C1A C2A H2AA 126.0 . . ?
C3A C2A Zr1 76.8(7) . . ?
C3A C2A C1A 108.0 . . ?
C3A C2A H2AA 126.0 . . ?
Zr1 C3A H3AA 120.0 . . ?
C2A C3A Zr1 72.1(7) . . ?
C2A C3A H3AA 126.0 . . ?
C2A C3A C4A 108.0 . . ?
C4A C3A Zr1 73.8(7) . . ?
C4A C3A H3AA 126.0 . . ?
Zr1 C4A H4A 119.2 . . ?
C3A C4A Zr1 75.3(7) . . ?
C3A C4A H4A 126.0 . . ?
C5A C4A Zr1 71.4(7) . . ?
C5A C4A C3A 108.0 . . ?
C5A C4A H4A 126.0 . . ?
Zr1 C5A H5A 125.4 . . ?
C1A C5A Zr1 72.9(7) . . ?
C1A C5A H5A 125.4 . . ?
C4A C5A Zr1 77.1(7) . . ?
C4A C5A C1A 108.0 . . ?
C4A C5A H5A 125.4 . . ?
Zr2 C6 H6 120.0 . . ?
C7 C6 Zr2 72.0(10) . . ?
C7 C6 H6 124.9 . . ?
C10 C6 Zr2 74.7(10) . . ?
C10 C6 H6 124.9 . . ?
C10 C6 C7 110.1(19) . . ?
Zr2 C7 H7 112.4 . . ?
C6 C7 Zr2 75.6(9) . . ?
C6 C7 H7 126.5 . . ?
C8 C7 Zr2 78.2(10) . . ?
C8 C7 C6 107(2) . . ?
C8 C7 H7 126.5 . . ?
Zr2 C8 H8 122.9 . . ?
C7 C8 Zr2 70.4(11) . . ?
C7 C8 H8 125.9 . . ?
C9 C8 Zr2 72.5(11) . . ?
C9 C8 C7 108.2(18) . . ?
C9 C8 H8 125.9 . . ?
Zr2 C9 H9 116.0 . . ?
C8 C9 Zr2 76.6(12) . . ?
C8 C9 H9 125.1 . . ?
C8 C9 C10 110(2) . . ?
C10 C9 Zr2 74.2(11) . . ?
C10 C9 H9 125.1 . . ?
Zr2 C10 H10 117.7 . . ?
C6 C10 Zr2 73.7(11) . . ?
C6 C10 C9 104.3(17) . . ?
C6 C10 H10 127.9 . . ?
C9 C10 Zr2 73.2(11) . . ?
C9 C10 H10 127.9 . . ?
Zr3 C11 H11 116.4 . . ?
C12 C11 Zr3 75.4(10) . . ?
C12 C11 H11 126.4 . . ?
C12 C11 C15 107.2(16) . . ?
C15 C11 Zr3 74.0(9) . . ?
C15 C11 H11 126.4 . . ?
Zr3 C12 H12 118.0 . . ?
C11 C12 Zr3 73.7(10) . . ?
C11 C12 H12 125.7 . . ?
C13 C12 Zr3 74.4(11) . . ?
C13 C12 C11 108.5(18) . . ?
C13 C12 H12 125.7 . . ?
Zr3 C13 H13 117.1 . . ?
C12 C13 Zr3 75.6(10) . . ?
C12 C13 H13 123.2 . . ?
C12 C13 C14 113.5(17) . . ?
C14 C13 Zr3 75.5(10) . . ?
C14 C13 H13 123.2 . . ?
Zr3 C14 H14 117.7 . . ?
C13 C14 Zr3 74.0(9) . . ?
C13 C14 H14 126.3 . . ?
C13 C14 C15 107.4(18) . . ?
C15 C14 Zr3 74.0(8) . . ?
C15 C14 H14 126.3 . . ?
Zr3 C15 H15 118.3 . . ?
C11 C15 Zr3 71.9(8) . . ?
C11 C15 H15 128.3 . . ?
C14 C15 Zr3 73.9(8) . . ?
C14 C15 C11 103.4(16) . . ?
C14 C15 H15 128.3 . . ?
O5 C16 H16 118.1 . . ?
O6 C16 O5 124(2) . . ?
O6 C16 H16 118.1 . . ?
O7 C17 O8 125.2(13) . . ?
O7 C17 C19 118.4(12) . . ?
O8 C17 C19 116.4(12) . . ?
C19 C18 H18 120.6 . . ?
C19 C18 H18 120.6 7_565 . ?
C19 C18 C19 118.7(18) . 7_565 ?
C18 C19 C17 119.4(13) . . ?
C18 C19 C20 121.7(14) . . ?
C20 C19 C17 118.5(13) . . ?
C19 C20 H20 120.3 . . ?
C21 C20 C19 119.4(14) . . ?
C21 C20 H20 120.3 . . ?
N1 C21 C20 126(2) . . ?
N1 C21 C20 114.8(19) . 7_565 ?
C20 C21 C20 118.9(18) . 7_565 ?
O9 C22 N1 118(3) . . ?
O9 C22 C23 125(3) . . ?
N1 C22 C23 117(3) . . ?
C22 C23 C24 114(2) . . ?
C22 C23 C25 111(2) . . ?
C22 C23 C26 105(2) . . ?
C24 C23 C25 108.7(14) . . ?
C24 C23 C26 110.1(14) . . ?
C26 C23 C25 108.6(14) . . ?
C23 C24 H24A 109.5 . . ?
C23 C24 H24B 109.5 . . ?
C23 C24 H24C 109.5 . . ?
H24A C24 H24B 109.5 . . ?
H24A C24 H24C 109.5 . . ?
H24B C24 H24C 109.5 . . ?
C23 C25 H25A 109.5 . . ?
C23 C25 H25B 109.5 . . ?
C23 C25 H25C 109.5 . . ?
H25A C25 H25B 109.5 . . ?
H25A C25 H25C 109.5 . . ?
H25B C25 H25C 109.5 . . ?
C23 C26 H26A 109.5 . . ?
C23 C26 H26B 109.5 . . ?
C23 C26 H26C 109.5 . . ?
H26A C26 H26B 109.5 . . ?
H26A C26 H26C 109.5 . . ?
H26B C26 H26C 109.5 . . ?
O10 C27 C29 113.8(11) . . ?
O11 C27 O10 128.7(12) . . ?
O11 C27 C29 117.4(11) . . ?
C29 C28 H28 119.5 7_565 . ?
C29 C28 H28 119.5 . . ?
C29 C28 C29 121.0(16) 7_565 . ?
C28 C29 C27 120.2(11) . . ?
C30 C29 C27 121.0(12) . . ?
C30 C29 C28 118.6(13) . . ?
C29 C30 H30 119.1 . . ?
C29 C30 C31 121.8(13) . . ?
C31 C30 H30 119.1 . . ?
N2 C31 C30 129.8(13) . . ?
N2 C31 C30 112.0(12) . 7_565 ?
C30 C31 C30 118.1(16) 7_565 . ?
O12 C32 N2 123(2) . . ?
O12 C32 C33 117(2) . . ?
N2 C32 C33 120(2) . . ?
C34 C33 C32 110.0(19) . . ?
C34 C33 C35 111.8(12) . . ?
C34 C33 C36 110.9(14) . . ?
C35 C33 C32 111(2) . . ?
C35 C33 C36 109.7(13) . . ?
C36 C33 C32 103.0(18) . . ?
C33 C34 H34A 109.5 . . ?
C33 C34 H34B 109.5 . . ?
C33 C34 H34C 109.5 . . ?
H34A C34 H34B 109.5 . . ?
H34A C34 H34C 109.5 . . ?
H34B C34 H34C 109.5 . . ?
C33 C35 H35A 109.5 . . ?
C33 C35 H35B 109.5 . . ?
C33 C35 H35C 109.5 . . ?
H35A C35 H35B 109.5 . . ?
H35A C35 H35C 109.5 . . ?
H35B C35 H35C 109.5 . . ?
C33 C36 H36A 109.5 . . ?
C33 C36 H36B 109.5 . . ?
C33 C36 H36C 109.5 . . ?
H36A C36 H36B 109.5 . . ?
H36A C36 H36C 109.5 . . ?
H36B C36 H36C 109.5 . . ?

loop_
_geom_bond_atom_site_label_1
_geom_bond_atom_site_label_2
_geom_bond_distance
_geom_bond_site_symmetry_2
_geom_bond_publ_flag
Zr1 O1 2.094(12) . ?
Zr1 O2 2.120(10) . ?
Zr1 O4 2.072(10) . ?
Zr1 O5 2.223(15) . ?
Zr1 O8 2.165(9) . ?
Zr1 C1 2.56(3) . ?
Zr1 C2 2.44(3) . ?
Zr1 C3 2.31(4) . ?
Zr1 C4 2.35(4) . ?
Zr1 C5 2.51(3) . ?
Zr1 C1A 2.553(18) . ?
Zr1 C5A 2.579(17) . ?
Zr2 Zr3 3.3424(18) . ?
Zr2 O2 2.139(10) . ?
Zr2 O3 2.116(8) . ?
Zr2 O4 2.079(11) . ?
Zr2 O6 2.207(12) . ?
Zr2 O11 2.211(9) . ?
Zr2 C6 2.552(17) . ?
Zr2 C7 2.506(16) . ?
Zr2 C8 2.604(18) . ?
Zr2 C9 2.55(2) . ?
Zr2 C10 2.565(18) . ?
Zr3 O1 2.134(9) . ?
Zr3 O3 2.132(8) . ?
Zr3 O4 2.063(10) . ?
Zr3 O7 2.172(9) . ?
Zr3 O10 2.200(8) . ?
Zr3 C11 2.530(16) . ?
Zr3 C12 2.551(17) . ?
Zr3 C13 2.538(16) . ?
Zr3 C14 2.557(15) . ?
Zr3 C15 2.559(14) . ?
O1 H1 0.9500 . ?
O2 H2 0.9500 . ?
O3 H3 0.9500 . ?
O5 C16 1.34(3) . ?
O6 C16 1.22(3) . ?
O7 C17 1.274(17) . ?
O8 C17 1.291(17) . ?
O9 C22 1.22(4) . ?
O10 C27 1.250(15) . ?
O11 C27 1.249(15) . ?
O12 C32 1.24(3) . ?
N1 H1A 0.8800 . ?
N1 C21 1.38(3) . ?
N1 C22 1.38(4) . ?
N2 H2A 0.8800 . ?
N2 C31 1.39(2) . ?
N2 C32 1.29(3) . ?
C1 H1B 1.0000 . ?
C1 C2 1.4200 . ?
C1 C5 1.4200 . ?
C2 H2B 1.0000 . ?
C2 C3 1.4200 . ?
C3 H3A 1.0000 . ?
C3 C4 1.4200 . ?
C4 H4 1.0000 . ?
C4 C5 1.4200 . ?
C5 H5 1.0000 . ?
C1A H1AA 1.0000 . ?
C1A C2A 1.4200 . ?
C1A C5A 1.4200 . ?
C2A H2AA 0.9500 . ?
C2A C3A 1.4200 . ?
C3A H3AA 0.9500 . ?
C3A C4A 1.4200 . ?
C4A H4A 0.9500 . ?
C4A C5A 1.4200 . ?
C5A H5A 1.0000 . ?
C6 H6 0.9500 . ?
C6 C7 1.41(2) . ?
C6 C10 1.40(3) . ?
C7 H7 0.9500 . ?
C7 C8 1.39(3) . ?
C8 H8 0.9500 . ?
C8 C9 1.37(3) . ?
C9 H9 0.9500 . ?
C9 C10 1.44(3) . ?
C10 H10 0.9500 . ?
C11 H11 0.9500 . ?
C11 C12 1.35(2) . ?
C11 C15 1.49(2) . ?
C12 H12 0.9500 . ?
C12 C13 1.32(2) . ?
C13 H13 0.9500 . ?
C13 C14 1.34(2) . ?
C14 H14 0.9500 . ?
C14 C15 1.41(2) . ?
C15 H15 0.9500 . ?
C16 H16 0.9500 . ?
C17 C19 1.492(19) . ?
C18 H18 0.9500 . ?
C18 C19 1.360(17) 7_565 ?
C18 C19 1.360(17) . ?
C19 C20 1.417(19) . ?
C20 H20 0.9500 . ?
C20 C21 1.393(17) . ?
C22 C23 1.49(4) . ?
C23 C24 1.508(18) . ?
C23 C25 1.521(18) . ?
C23 C26 1.510(18) . ?
C24 H24A 0.9800 . ?
C24 H24B 0.9800 . ?
C24 H24C 0.9800 . ?
C25 H25A 0.9800 . ?
C25 H25B 0.9800 . ?
C25 H25C 0.9800 . ?
C26 H26A 0.9800 . ?
C26 H26B 0.9800 . ?
C26 H26C 0.9800 . ?
C27 C29 1.482(18) . ?
C28 H28 0.9500 . ?
C28 C29 1.401(15) . ?
C28 C29 1.401(15) 7_565 ?
C29 C30 1.372(17) . ?
C30 H30 0.9500 . ?
C30 C31 1.397(15) . ?
C32 C33 1.60(3) . ?
C33 C34 1.490(18) . ?
C33 C35 1.497(17) . ?
C33 C36 1.512(18) . ?
C34 H34A 0.9800 . ?
C34 H34B 0.9800 . ?
C34 H34C 0.9800 . ?
C35 H35A 0.9800 . ?
C35 H35B 0.9800 . ?
C35 H35C 0.9800 . ?
C36 H36A 0.9800 . ?
C36 H36B 0.9800 . ?
C36 H36C 0.9800 . ?

loop_
_geom_torsion_atom_site_label_1
_geom_torsion_atom_site_label_2
_geom_torsion_atom_site_label_3
_geom_torsion_atom_site_label_4
_geom_torsion
_geom_torsion_site_symmetry_1
_geom_torsion_site_symmetry_2
_geom_torsion_site_symmetry_3
_geom_torsion_site_symmetry_4
_geom_torsion_publ_flag
Zr1 O5 C16 O6 13(3) . . . . ?
Zr1 O8 C17 O7 -18(2) . . . . ?
Zr1 O8 C17 C19 161.6(10) . . . . ?
Zr1 C1 C2 C3 61.5(13) . . . . ?
Zr1 C1 C5 C4 -59.8(13) . . . . ?
Zr1 C2 C3 C4 68.4(13) . . . . ?
Zr1 C3 C4 C5 71.0(14) . . . . ?
Zr1 C4 C5 C1 65.4(13) . . . . ?
Zr1 C1A C2A C3A 68.9(7) . . . . ?
Zr1 C1A C5A C4A -69.8(7) . . . . ?
Zr1 C2A C3A C4A 65.6(7) . . . . ?
Zr1 C3A C4A C5A 64.4(7) . . . . ?
Zr1 C4A C5A C1A 67.0(7) . . . . ?
Zr2 O6 C16 O5 -12(3) . . . . ?
Zr2 O11 C27 O10 16(2) . . . . ?
Zr2 O11 C27 C29 -168.5(8) . . . . ?
Zr2 C6 C7 C8 72.6(12) . . . . ?
Zr2 C6 C10 C9 -67.3(11) . . . . ?
Zr2 C7 C8 C9 63.0(13) . . . . ?
Zr2 C8 C9 C10 67.5(13) . . . . ?
Zr2 C9 C10 C6 67.7(12) . . . . ?
Zr3 O7 C17 O8 22(2) . . . . ?
Zr3 O7 C17 C19 -157.7(10) . . . . ?
Zr3 O10 C27 O11 -14(2) . . . . ?
Zr3 O10 C27 C29 169.9(8) . . . . ?
Zr3 C11 C12 C13 66.9(12) . . . . ?
Zr3 C11 C15 C14 -67.8(10) . . . . ?
Zr3 C12 C13 C14 66.8(12) . . . . ?
Zr3 C13 C14 C15 67.0(11) . . . . ?
Zr3 C14 C15 C11 66.3(9) . . . . ?
O7 C17 C19 C18 6(2) . . . . ?
O7 C17 C19 C20 178.0(14) . . . . ?
O8 C17 C19 C18 -174.0(16) . . . . ?
O8 C17 C19 C20 -2(2) . . . . ?
O9 C22 C23 C24 124(3) . . . . ?
O9 C22 C23 C25 -113(3) . . . . ?
O9 C22 C23 C26 3(4) . . . . ?
O10 C27 C29 C28 -23.5(19) . . . . ?
O10 C27 C29 C30 160.7(12) . . . . ?
O11 C27 C29 C28 160.1(14) . . . . ?
O11 C27 C29 C30 -16(2) . . . . ?
O12 C32 C33 C34 131(3) . . . . ?
O12 C32 C33 C35 6(3) . . . . ?
O12 C32 C33 C36 -111(3) . . . . ?
N1 C22 C23 C24 -54(3) . . . . ?
N1 C22 C23 C25 69(3) . . . . ?
N1 C22 C23 C26 -175(2) . . . . ?
N2 C32 C33 C34 -45(3) . . . . ?
N2 C32 C33 C35 -169(2) . . . . ?
N2 C32 C33 C36 74(3) . . . . ?
C1 C2 C3 Zr1 -68.4(13) . . . . ?
C1 C2 C3 C4 0.0 . . . . ?
C2 C1 C5 Zr1 59.8(13) . . . . ?
C2 C1 C5 C4 0.0 . . . . ?
C2 C3 C4 Zr1 -71.0(14) . . . . ?
C2 C3 C4 C5 0.0 . . . . ?
C3 C4 C5 Zr1 -65.4(13) . . . . ?
C3 C4 C5 C1 0.0 . . . . ?
C5 C1 C2 Zr1 -61.5(13) . . . . ?
C5 C1 C2 C3 0.0 . . . . ?
C1A C2A C3A Zr1 -65.6(7) . . . . ?
C1A C2A C3A C4A 0.0 . . . . ?
C2A C1A C5A Zr1 69.8(7) . . . . ?
C2A C1A C5A C4A 0.0 . . . . ?
C2A C3A C4A Zr1 -64.4(7) . . . . ?
C2A C3A C4A C5A 0.0 . . . . ?
C3A C4A C5A Zr1 -67.0(7) . . . . ?
C3A C4A C5A C1A 0.0 . . . . ?
C5A C1A C2A Zr1 -68.9(7) . . . . ?
C5A C1A C2A C3A 0.0 . . . . ?
C6 C7 C8 Zr2 -70.8(12) . . . . ?
C6 C7 C8 C9 -8(2) . . . . ?
C7 C6 C10 Zr2 63.8(13) . . . . ?
C7 C6 C10 C9 -3(2) . . . . ?
C7 C8 C9 Zr2 -61.7(13) . . . . ?
C7 C8 C9 C10 6(2) . . . . ?
C8 C9 C10 Zr2 -69.1(13) . . . . ?
C8 C9 C10 C6 -1(2) . . . . ?
C10 C6 C7 Zr2 -65.5(13) . . . . ?
C10 C6 C7 C8 7(2) . . . . ?
C11 C12 C13 Zr3 -66.4(11) . . . . ?
C11 C12 C13 C14 0.5(19) . . . . ?
C12 C11 C15 Zr3 68.7(10) . . . . ?
C12 C11 C15 C14 0.9(16) . . . . ?
C12 C13 C14 Zr3 -66.8(12) . . . . ?
C12 C13 C14 C15 0.2(19) . . . . ?
C13 C14 C15 Zr3 -67.0(11) . . . . ?
C13 C14 C15 C11 -0.7(16) . . . . ?
C15 C11 C12 Zr3 -67.7(10) . . . . ?
C15 C11 C12 C13 -0.9(17) . . . . ?
C17 C19 C20 C21 -175.8(16) . . . . ?
C18 C19 C20 C21 -3(3) . . . . ?
C19 C18 C19 C17 177.2(12) 7_565 . . . ?
C19 C18 C19 C20 5(3) 7_565 . . . ?
C19 C20 C21 N1 176.4(19) . . . . ?
C19 C20 C21 C20 2(3) . . . 7_565 ?
C21 N1 C22 O9 8(5) . . . . ?
C21 N1 C22 C23 -174(2) . . . . ?
C22 N1 C21 C20 -15(4) . . . . ?
C22 N1 C21 C20 160(3) . . . 7_565 ?
C27 C29 C30 C31 178.1(14) . . . . ?
C28 C29 C30 C31 2(2) . . . . ?
C29 C28 C29 C27 -178.2(11) 7_565 . . . ?
C29 C28 C29 C30 -2(3) 7_565 . . . ?
C29 C30 C31 N2 176.3(18) . . . . ?
C29 C30 C31 C30 -2(3) . . . 7_565 ?
C31 N2 C32 O12 16(4) . . . . ?
C31 N2 C32 C33 -169(2) . . . . ?
C32 N2 C31 C30 152(2) . . . 7_565 ?
C32 N2 C31 C30 -27(4) . . . . ?

loop_
_smtbx_masks_void_nr
_smtbx_masks_void_average_x
_smtbx_masks_void_average_y
_smtbx_masks_void_average_z
_smtbx_masks_void_volume
_smtbx_masks_void_count_electrons
_smtbx_masks_void_content
1 -0.320 -0.827 -0.728 3451.4 614.2 '16 C3H7NO'
